data_1508385
loop_
_publ_author_name
'Khan, Imtiaz'
'Ibrar, Aliya'
'White, Jonathan M.'

_publ_section_title
;
 Ethyl 2,6-Dimethoxybenzoate: Synthesis, Spectroscopic and X-ray
 Crystallographic Analysis
;
_journal_issue 2
_journal_name_full Crystals
_journal_page_first 521
_journal_page_last 527
_journal_paper_doi 10.3390/cryst2020521
_journal_volume 2
_journal_year 2012
_chemical_formula_sum 'C11 H14 O4'
_chemical_formula_weight 210.22
_chemical_name_systematic
;
 ?
;
_space_group_IT_number 2
_symmetry_cell_setting triclinic
_symmetry_space_group_name_Hall '-P 1'
_symmetry_space_group_name_H-M 'P -1'
_atom_sites_solution_hydrogens geom
_atom_sites_solution_primary direct
_atom_sites_solution_secondary difmap
_audit_creation_method SHELXL-97
_cell_angle_alpha 101.273(5)
_cell_angle_beta 98.287(3)
_cell_angle_gamma 94.092(4)
_cell_formula_units_Z 4
_cell_length_a 8.5518(3)
_cell_length_b 10.8826(8)
_cell_length_c 11.9939(6)
_cell_measurement_reflns_used 4650
_cell_measurement_temperature 130.0(2)
_cell_measurement_theta_max 28.9738
_cell_measurement_theta_min 2.9241
_cell_volume 1077.54(11)
_computing_cell_refinement
;
CrysAlisPro, Agilent Technologies,
Version 1.171.35.15 (release 03-08-2011 CrysAlis171 .NET)
(compiled Aug  3 2011,13:03:54)
;
_computing_data_collection
;
CrysAlisPro, Agilent Technologies,
Version 1.171.35.15 (release 03-08-2011 CrysAlis171 .NET)
(compiled Aug  3 2011,13:03:54)
;
_computing_data_reduction
;
CrysAlisPro, Agilent Technologies,
Version 1.171.35.15 (release 03-08-2011 CrysAlis171 .NET)
(compiled Aug  3 2011,13:03:54)
;
_computing_structure_refinement 'SHELXL-97 (Sheldrick, 1997)'
_diffrn_ambient_temperature 130.0(2)
_diffrn_measured_fraction_theta_full 0.998
_diffrn_measured_fraction_theta_max 0.998
_diffrn_measurement_device_type 'SuperNova, Dual, Cu at zero, Atlas'
_diffrn_measurement_method '\w scans'
_diffrn_radiation_monochromator mirror
_diffrn_radiation_source 'SuperNova (Mo) X-ray Source'
_diffrn_radiation_type 'Mo K\a'
_diffrn_radiation_wavelength 0.7107
_diffrn_reflns_av_R_equivalents 0.0202
_diffrn_reflns_av_sigmaI/netI 0.0289
_diffrn_reflns_limit_h_max 10
_diffrn_reflns_limit_h_min -9
_diffrn_reflns_limit_k_max 10
_diffrn_reflns_limit_k_min -12
_diffrn_reflns_limit_l_max 13
_diffrn_reflns_limit_l_min -14
_diffrn_reflns_number 7807
_diffrn_reflns_theta_full 25.00
_diffrn_reflns_theta_max 25.00
_diffrn_reflns_theta_min 2.93
_exptl_absorpt_coefficient_mu 0.098
_exptl_absorpt_correction_T_max 1.00000
_exptl_absorpt_correction_T_min 0.72479
_exptl_absorpt_correction_type multi-scan
_exptl_absorpt_process_details
;
CrysAlisPro, Agilent Technologies,
Version 1.171.35.15 (release 03-08-2011 CrysAlis171 .NET)
(compiled Aug  3 2011,13:03:54)
Empirical absorption correction using spherical harmonics,
 implemented in SCALE3 ABSPACK scaling algorithm.
;
_exptl_crystal_colour colourless
_exptl_crystal_density_diffrn 1.296
_exptl_crystal_density_method 'not measured'
_exptl_crystal_description block
_exptl_crystal_F_000 448
_exptl_crystal_size_max 0.6
_exptl_crystal_size_mid 0.5
_exptl_crystal_size_min 0.3
_refine_diff_density_max 0.461
_refine_diff_density_min -0.433
_refine_diff_density_rms 0.049
_refine_ls_extinction_coef 0.025(3)
_refine_ls_extinction_expression Fc^*^=kFc[1+0.001xFc^2^\l^3^/sin(2\q)]^-1/4^
_refine_ls_extinction_method SHELXL
_refine_ls_goodness_of_fit_ref 1.045
_refine_ls_hydrogen_treatment mixed
_refine_ls_matrix_type full
_refine_ls_number_parameters 298
_refine_ls_number_reflns 3782
_refine_ls_number_restraints 14
_refine_ls_restrained_S_all 1.061
_refine_ls_R_factor_all 0.0581
_refine_ls_R_factor_gt 0.0476
_refine_ls_shift/su_max 0.002
_refine_ls_shift/su_mean 0.000
_refine_ls_structure_factor_coef Fsqd
_refine_ls_weighting_details 'calc w=1/[\s^2^(Fo^2^)+(0.0536P)^2^+0.7597P] where P=(Fo^2^+2Fc^2^)/3'
_refine_ls_weighting_scheme calc
_refine_ls_wR_factor_gt 0.1181
_refine_ls_wR_factor_ref 0.1262
_reflns_number_gt 3204
_reflns_number_total 3782
_reflns_threshold_expression >2sigma(I)
_cod_data_source_file C11H14O4_P-1_crystals-02-00521-s001_DC129.cif
_cod_data_source_block shelxl_chateigner_1508385
_cod_original_cell_volume 1077.54(10)
_cod_database_code 1508385

loop_
_symmetry_equiv_pos_as_xyz
'x, y, z'
'-x, -y, -z'

loop_
_atom_site_label
_atom_site_type_symbol
_atom_site_fract_x
_atom_site_fract_y
_atom_site_fract_z
_atom_site_U_iso_or_equiv
_atom_site_adp_type
_atom_site_occupancy
_atom_site_symmetry_multiplicity
_atom_site_calc_flag
_atom_site_refinement_flags
_atom_site_disorder_assembly
_atom_site_disorder_group
O2' O 0.18982(14) 0.47760(13) 0.85048(11) 0.0237(3) Uani 1 1 d . . .
O3' O -0.09507(15) 0.30305(13) 0.66185(12) 0.0282(3) Uani 1 1 d . . .
O1' O 0.16078(16) 0.11136(13) 0.57186(11) 0.0291(3) Uani 1 1 d . . .
O4' O -0.00349(14) 0.19336(13) 0.79308(11) 0.0251(3) Uani 1 1 d . . .
O1 O 0.43142(15) 0.14937(13) 1.04890(11) 0.0261(3) Uani 1 1 d . . .
O2 O 0.34705(18) 0.36386(15) 1.40702(11) 0.0371(4) Uani 1 1 d . . .
C6' C 0.2742(2) 0.40087(18) 0.78276(15) 0.0210(4) Uani 1 1 d . . .
C2' C 0.2596(2) 0.21084(19) 0.63793(16) 0.0237(4) Uani 1 1 d . . .
C5' C 0.4360(2) 0.42285(19) 0.78107(16) 0.0237(4) Uani 1 1 d . . .
H5' H 0.4957 0.4938 0.8281 0.028 Uiso 1 1 calc R . .
C9' C 0.0138(2) 0.26647(18) 0.71733(15) 0.0208(4) Uani 1 1 d . . .
C1' C 0.1863(2) 0.29420(18) 0.71234(15) 0.0209(4) Uani 1 1 d . . .
C3 C 0.2353(2) 0.30114(19) 1.05171(16) 0.0242(4) Uani 1 1 d . . .
H3 H 0.2119 0.2862 0.9718 0.029 Uiso 1 1 calc R . .
C3' C 0.4209(2) 0.2315(2) 0.63584(17) 0.0269(5) Uani 1 1 d . . .
H3' H 0.4705 0.1755 0.5869 0.032 Uiso 1 1 calc R . .
C2 C 0.3472(2) 0.23665(18) 1.10560(16) 0.0227(4) Uani 1 1 d . A .
C5 C 0.1896(2) 0.4117(2) 1.23784(17) 0.0267(5) Uani 1 1 d . . .
H5 H 0.1355 0.4695 1.2814 0.032 Uiso 1 1 calc R . .
C7 C 0.3931(3) 0.1189(2) 0.92566(16) 0.0302(5) Uani 1 1 d . . .
H7A H 0.2810 0.0951 0.9033 0.045 Uiso 1 1 calc R . .
H7C H 0.4500 0.0503 0.8958 0.045 Uiso 1 1 calc R . .
H7B H 0.4225 0.1911 0.8954 0.045 Uiso 1 1 calc R . .
C4' C 0.5066(2) 0.3371(2) 0.70806(16) 0.0261(4) Uani 1 1 d . . .
H4' H 0.6150 0.3509 0.7075 0.031 Uiso 1 1 calc R . .
C6 C 0.3030(2) 0.3472(2) 1.29064(16) 0.0273(5) Uani 1 1 d . A .
O4 O 0.6490(2) 0.2621(2) 1.29730(14) 0.0581(6) Uani 1 1 d D . .
C4 C 0.1591(2) 0.3879(2) 1.11882(17) 0.0269(5) Uani 1 1 d . . .
H4 H 0.0848 0.4318 1.0828 0.032 Uiso 1 1 calc R . .
C8' C 0.2755(2) 0.5885(2) 0.92393(18) 0.0299(5) Uani 1 1 d . . .
H8'1 H 0.3572 0.5652 0.9772 0.045 Uiso 1 1 calc R . .
H8'2 H 0.2040 0.6356 0.9658 0.045 Uiso 1 1 calc R . .
H8'3 H 0.3227 0.6394 0.8781 0.045 Uiso 1 1 calc R . .
C1 C 0.3823(2) 0.2599(2) 1.22524(16) 0.0258(4) Uani 1 1 d . . .
C10' C -0.1642(2) 0.1622(2) 0.81298(17) 0.0276(5) Uani 1 1 d . . .
H10A H -0.2304 0.1178 0.7419 0.033 Uiso 1 1 calc R . .
H10B H -0.2111 0.2382 0.8420 0.033 Uiso 1 1 calc R . .
C8 C 0.2830(3) 0.4621(2) 1.47818(17) 0.0366(5) Uani 1 1 d . . .
H8B H 0.3050 0.5401 1.4548 0.055 Uiso 1 1 calc R . .
H8C H 0.3308 0.4696 1.5570 0.055 Uiso 1 1 calc R . .
H8A H 0.1703 0.4426 1.4707 0.055 Uiso 1 1 calc R . .
O3 O 0.4873(3) 0.09925(19) 1.31668(15) 0.0600(6) Uani 1 1 d . . .
C9 C 0.5081(3) 0.1951(3) 1.28421(17) 0.0387(6) Uani 1 1 d . A .
C11' C -0.1505(3) 0.0803(3) 0.9000(2) 0.0437(6) Uani 1 1 d . . .
H11A H -0.1038 0.0056 0.8701 0.066 Uiso 1 1 calc R . .
H11B H -0.2541 0.0573 0.9160 0.066 Uiso 1 1 calc R . .
H11C H -0.0846 0.1254 0.9697 0.066 Uiso 1 1 calc R . .
C7' C 0.2239(3) 0.0332(2) 0.4820(2) 0.0404(6) Uani 1 1 d . . .
H7'1 H 0.2616 0.0838 0.4324 0.061 Uiso 1 1 calc R . .
H7'2 H 0.1422 -0.0300 0.4382 0.061 Uiso 1 1 calc R . .
H7'3 H 0.3102 -0.0067 0.5153 0.061 Uiso 1 1 calc R . .
C10 C 0.7972(6) 0.2459(8) 1.3720(4) 0.0561(19) Uani 0.514(7) 1 d PDU A 1
H10C H 0.8088 0.3102 1.4421 0.067 Uiso 0.514(7) 1 calc PR A 1
H10D H 0.7820 0.1651 1.3938 0.067 Uiso 0.514(7) 1 calc PR A 1
C11 C 0.9194(6) 0.2502(8) 1.3362(7) 0.067(2) Uani 0.514(7) 1 d PDU A 1
H11D H 0.9081 0.1938 1.2625 0.100 Uiso 0.514(7) 1 calc PR A 1
H11E H 1.0008 0.2258 1.3890 0.100 Uiso 0.514(7) 1 calc PR A 1
H11F H 0.9481 0.3345 1.3280 0.100 Uiso 0.514(7) 1 calc PR A 1
C10A C 0.7709(7) 0.1844(8) 1.3444(5) 0.0489(18) Uani 0.486(7) 1 d PDU A 2
H10E H 0.8173 0.2297 1.4213 0.059 Uiso 0.486(7) 1 calc PR A 2
H10F H 0.7145 0.1070 1.3526 0.059 Uiso 0.486(7) 1 calc PR A 2
C11A C 0.8797(6) 0.1555(6) 1.2931(4) 0.0401(15) Uani 0.486(7) 1 d PDU A 2
H11G H 0.8924 0.2106 1.2408 0.060 Uiso 0.486(7) 1 calc PR A 2
H11H H 0.8567 0.0702 1.2506 0.060 Uiso 0.486(7) 1 calc PR A 2
H11I H 0.9758 0.1630 1.3473 0.060 Uiso 0.486(7) 1 calc PR A 2

loop_
_atom_site_aniso_label
_atom_site_aniso_U_11
_atom_site_aniso_U_22
_atom_site_aniso_U_33
_atom_site_aniso_U_23
_atom_site_aniso_U_13
_atom_site_aniso_U_12
O2' 0.0222(7) 0.0227(7) 0.0225(7) -0.0036(5) 0.0031(5) 0.0015(5)
O3' 0.0251(7) 0.0290(8) 0.0294(7) 0.0054(6) -0.0009(6) 0.0085(6)
O1' 0.0313(7) 0.0245(8) 0.0274(7) -0.0051(6) 0.0044(6) 0.0055(6)
O4' 0.0201(6) 0.0304(8) 0.0246(7) 0.0068(6) 0.0013(5) 0.0024(5)
O1 0.0316(7) 0.0269(8) 0.0209(7) 0.0042(6) 0.0051(5) 0.0108(6)
O2 0.0491(9) 0.0466(10) 0.0190(7) 0.0063(7) 0.0062(6) 0.0278(8)
C6' 0.0241(9) 0.0239(10) 0.0155(8) 0.0047(8) 0.0019(7) 0.0073(8)
C2' 0.0278(10) 0.0227(11) 0.0199(9) 0.0037(8) 0.0012(7) 0.0059(8)
C5' 0.0236(9) 0.0263(11) 0.0204(9) 0.0053(8) -0.0004(7) 0.0038(8)
C9' 0.0253(10) 0.0176(10) 0.0167(9) -0.0020(7) -0.0001(7) 0.0060(7)
C1' 0.0232(9) 0.0221(10) 0.0174(9) 0.0045(8) 0.0004(7) 0.0058(8)
C3 0.0232(9) 0.0288(11) 0.0195(9) 0.0045(8) 0.0002(7) 0.0023(8)
C3' 0.0291(10) 0.0283(12) 0.0260(10) 0.0056(9) 0.0088(8) 0.0122(8)
C2 0.0229(9) 0.0212(10) 0.0249(10) 0.0050(8) 0.0057(7) 0.0040(8)
C5 0.0250(10) 0.0280(12) 0.0281(10) 0.0048(9) 0.0058(8) 0.0090(8)
C7 0.0379(11) 0.0313(12) 0.0215(10) 0.0026(9) 0.0057(8) 0.0112(9)
C4' 0.0209(9) 0.0325(12) 0.0271(10) 0.0107(9) 0.0033(8) 0.0064(8)
C6 0.0304(10) 0.0312(12) 0.0212(10) 0.0063(9) 0.0038(8) 0.0083(9)
O4 0.0358(9) 0.1119(18) 0.0358(9) 0.0280(10) 0.0036(7) 0.0391(10)
C4 0.0227(9) 0.0306(12) 0.0273(10) 0.0076(9) -0.0005(8) 0.0073(8)
C8' 0.0276(10) 0.0282(12) 0.0279(10) -0.0068(9) 0.0037(8) -0.0005(8)
C1 0.0286(10) 0.0282(12) 0.0229(10) 0.0085(8) 0.0039(8) 0.0100(8)
C10' 0.0209(9) 0.0346(12) 0.0252(10) 0.0018(9) 0.0033(8) 0.0016(8)
C8 0.0460(13) 0.0442(14) 0.0215(10) 0.0046(10) 0.0073(9) 0.0199(11)
O3 0.1005(15) 0.0556(13) 0.0368(9) 0.0221(9) 0.0154(9) 0.0512(11)
C9 0.0507(15) 0.0533(16) 0.0188(10) 0.0092(10) 0.0109(9) 0.0350(12)
C11' 0.0313(12) 0.0518(16) 0.0533(14) 0.0231(12) 0.0093(10) 0.0000(10)
C7' 0.0435(13) 0.0326(13) 0.0384(12) -0.0115(10) 0.0085(10) 0.0081(10)
C10 0.054(3) 0.083(5) 0.017(2) -0.024(3) -0.019(2) 0.050(3)
C11 0.029(3) 0.083(5) 0.097(5) 0.053(4) -0.009(3) 0.005(3)
C10A 0.046(3) 0.077(5) 0.017(3) -0.005(3) -0.012(2) 0.035(3)
C11A 0.029(3) 0.048(4) 0.043(3) 0.010(3) 0.002(2) 0.016(2)

loop_
_atom_type_symbol
_atom_type_description
_atom_type_scat_dispersion_real
_atom_type_scat_dispersion_imag
_atom_type_scat_source
C C 0.0033 0.0016 'International Tables Vol C Tables 4.2.6.8 and 6.1.1.4'
H H 0.0000 0.0000 'International Tables Vol C Tables 4.2.6.8 and 6.1.1.4'
O O 0.0106 0.0060 'International Tables Vol C Tables 4.2.6.8 and 6.1.1.4'

loop_
_geom_angle_atom_site_label_1
_geom_angle_atom_site_label_2
_geom_angle_atom_site_label_3
_geom_angle
C6' O2' C8' 116.91(14)
C2' O1' C7' 116.82(16)
C9' O4' C10' 117.21(14)
C2 O1 C7 116.71(15)
C6 O2 C8 117.52(15)
O2' C6' C1' 115.06(16)
O2' C6' C5' 124.77(17)
C1' C6' C5' 120.16(17)
O1' C2' C3' 125.07(17)
O1' C2' C1' 114.52(16)
C3' C2' C1' 120.40(18)
C4' C5' C6' 118.71(18)
O3' C9' O4' 124.04(17)
O3' C9' C1' 126.00(18)
O4' C9' C1' 109.96(15)
C6' C1' C2' 119.93(17)
C6' C1' C9' 120.64(16)
C2' C1' C9' 119.42(17)
C4 C3 C2 118.80(17)
C4' C3' C2' 118.66(18)
O1 C2 C3 124.40(17)
O1 C2 C1 115.26(16)
C3 C2 C1 120.33(18)
C4 C5 C6 118.32(18)
C5' C4' C3' 122.11(18)
O2 C6 C5 124.30(18)
O2 C6 C1 115.01(17)
C5 C6 C1 120.69(17)
C9 O4 C10 126.6(4)
C9 O4 C10A 106.5(4)
C10 O4 C10A 26.8(3)
C3 C4 C5 122.24(18)
C6 C1 C2 119.61(17)
C6 C1 C9 119.61(17)
C2 C1 C9 120.75(17)
O4' C10' C11' 106.46(16)
O3 C9 O4 124.5(2)
O3 C9 C1 125.9(2)
O4 C9 C1 109.6(2)
C11 C10 O4 119.2(5)
C11A C10A O4 120.2(5)

loop_
_geom_bond_atom_site_label_1
_geom_bond_atom_site_label_2
_geom_bond_distance
O2' C6' 1.367(2)
O2' C8' 1.429(2)
O3' C9' 1.202(2)
O1' C2' 1.362(2)
O1' C7' 1.432(2)
O4' C9' 1.336(2)
O4' C10' 1.456(2)
O1 C2 1.368(2)
O1 C7 1.434(2)
O2 C6 1.365(2)
O2 C8 1.425(3)
C6' C1' 1.391(3)
C6' C5' 1.391(3)
C2' C3' 1.386(3)
C2' C1' 1.392(3)
C5' C4' 1.383(3)
C9' C1' 1.497(3)
C3 C4 1.380(3)
C3 C2 1.386(3)
C3' C4' 1.384(3)
C2 C1 1.391(3)
C5 C4 1.382(3)
C5 C6 1.389(3)
C6 C1 1.390(3)
O4 C9 1.336(3)
O4 C10 1.486(4)
O4 C10A 1.504(4)
C1 C9 1.497(3)
C10' C11' 1.497(3)
O3 C9 1.193(3)
C10 C11 1.187(5)
C10A C11A 1.214(5)

loop_
_geom_torsion_atom_site_label_1
_geom_torsion_atom_site_label_2
_geom_torsion_atom_site_label_3
_geom_torsion_atom_site_label_4
_geom_torsion
C8' O2' C6' C1' -179.79(17)
C8' O2' C6' C5' 0.4(3)
C7' O1' C2' C3' -9.7(3)
C7' O1' C2' C1' 170.96(17)
O2' C6' C5' C4' -179.97(17)
C1' C6' C5' C4' 0.2(3)
C10' O4' C9' O3' -3.3(3)
C10' O4' C9' C1' 177.05(15)
O2' C6' C1' C2' 178.61(16)
C5' C6' C1' C2' -1.6(3)
O2' C6' C1' C9' -2.6(2)
C5' C6' C1' C9' 177.18(16)
O1' C2' C1' C6' -178.79(16)
C3' C2' C1' C6' 1.8(3)
O1' C2' C1' C9' 2.4(2)
C3' C2' C1' C9' -176.93(17)
O3' C9' C1' C6' 88.6(2)
O4' C9' C1' C6' -91.7(2)
O3' C9' C1' C2' -92.6(2)
O4' C9' C1' C2' 87.1(2)
O1' C2' C3' C4' 179.95(18)
C1' C2' C3' C4' -0.8(3)
C7 O1 C2 C3 -3.6(3)
C7 O1 C2 C1 177.27(18)
C4 C3 C2 O1 -179.45(18)
C4 C3 C2 C1 -0.4(3)
C6' C5' C4' C3' 0.9(3)
C2' C3' C4' C5' -0.6(3)
C8 O2 C6 C5 -6.1(3)
C8 O2 C6 C1 173.14(19)
C4 C5 C6 O2 178.5(2)
C4 C5 C6 C1 -0.7(3)
C2 C3 C4 C5 -0.6(3)
C6 C5 C4 C3 1.2(3)
O2 C6 C1 C2 -179.50(19)
C5 C6 C1 C2 -0.2(3)
O2 C6 C1 C9 -1.4(3)
C5 C6 C1 C9 177.8(2)
O1 C2 C1 C6 179.95(18)
C3 C2 C1 C6 0.8(3)
O1 C2 C1 C9 1.9(3)
C3 C2 C1 C9 -177.2(2)
C9' O4' C10' C11' 179.83(17)
C10 O4 C9 O3 -12.6(4)
C10A O4 C9 O3 7.3(4)
C10 O4 C9 C1 166.3(3)
C10A O4 C9 C1 -173.7(3)
C6 C1 C9 O3 88.9(3)
C2 C1 C9 O3 -93.1(3)
C6 C1 C9 O4 -90.0(2)
C2 C1 C9 O4 88.0(2)
C9 O4 C10 C11 137.3(7)
C10A O4 C10 C11 90.7(9)
C9 O4 C10A C11A 122.7(7)
C10 O4 C10A C11A -94.9(11)
